data_1502712
loop_
_publ_author_name
'Her, Jae-Hyuk'
'Stephens, Peter W.'
'Bagnato, Joshua D.'
'Miller, Joel S.'

_publ_section_title
;
 Structures and Magnetostructural Correlation of Two Desolvated Polymorphs
 of Ferrimagneticmeso-Tetrakis(4-chlorophenyl)porphinatomanganese(III)
 Tetracyanoethenide, [MnTClPP]+[TCNE]&#x2022;&#x2212;&#x2020;
;
_journal_issue 48
_journal_name_full 'The Journal of Physical Chemistry C'
_journal_page_first 20614
_journal_paper_doi 10.1021/jp105109d
_journal_volume 114
_journal_year 2010
_chemical_formula_moiety 'C50 H24 Cl4 Mn N8'
_chemical_formula_structural '(Mn(N C4 H2)4(C C6 H4 Cl)4) (C2(C N)4)'
_chemical_formula_sum 'C50 H24 Cl4 Mn N8'
_chemical_formula_weight 933.546
_chemical_name_systematic
; 
alpha-(meso-Tetrakis(4-chlorophenyl)porphinato) manganese(III) 
Tetracyanoethenide
;
_space_group_crystal_system monoclinic
_space_group_IT_number 15
_space_group_name_H-M_alt 'C 1 2/c 1'
_symmetry_space_group_name_Hall '-C 2yc'
_symmetry_space_group_name_H-M 'C 1 2/c 1'
_cell_angle_alpha 90
_cell_angle_beta 92.539(4)
_cell_angle_gamma 90
_cell_formula_units_Z 4
_cell_length_a 19.4543(9)
_cell_length_b 10.1426(3)
_cell_length_c 22.8662(12)
_cell_measurement_temperature 295
_cell_volume 4507.5(3)
_computing_cell_refinement TOPAS-Academic
_computing_data_collection SPEC
_computing_data_reduction TOPAS-Academic
_computing_structure_refinement TOPAS-Academic
_computing_structure_solution TOPAS-Academic
_diffrn_ambient_temperature 295
_diffrn_detector 'NaI scintillation counter'
_diffrn_measurement_device_type 'Huber diffractometer'
_diffrn_radiation_monochromator 'Si(111) channel cut'
_diffrn_radiation_type synchrotron
_diffrn_radiation_wavelength 0.605917
_diffrn_source synchrotron
_pd_block_diffractogram_id JB01-141-2-profile
_pd_char_colour black
_pd_instr_location
; 
X16C, National Synchrotron Light Source, Brookhaven National Laboratory
;
_pd_meas_2theta_range_inc .003
_pd_meas_2theta_range_max 32.000
_pd_meas_2theta_range_min 2.000
_pd_meas_number_of_points 10001
_pd_meas_scan_method step
_pd_proc_2theta_range_inc 0.003
_pd_proc_2theta_range_max 32.0
_pd_proc_2theta_range_min 2.0
_pd_proc_ls_background_function
;
Chebyshev polynomial with 14 coefficients
;
_pd_proc_ls_pref_orient_corr
; 
none
;
_pd_proc_ls_profile_function
;
Simple_Axial_model function with Rp=9999,Rs=330 in TOPAS-Academic
;
_pd_proc_ls_prof_R_factor 0.047
_pd_proc_ls_prof_wR_expected 0.047
_pd_proc_ls_prof_wR_factor 0.060
_pd_proc_wavelength .605917
_pd_spec_mounting
;
capillary
;
_pd_spec_mount_mode transmission
_pd_spec_shape cylinder
_refine_ls_extinction_method none
_refine_ls_goodness_of_fit_all 1.284
_refine_ls_hydrogen_treatment mixed
_refine_ls_number_parameters 82
_refine_ls_R_I_factor 0.018
_refine_ls_shift/su_max .001
_refine_ls_weighting_details 1/(sigma*sigma)
_refine_ls_weighting_scheme sigma
_cod_data_source_file jp105109d_si_001.cif
_cod_data_source_block JB01-141-2
_cod_database_code 1502712

loop_
_symmetry_equiv_pos_site_id
_symmetry_equiv_pos_as_xyz
1 'x, y, z'
2 '-x, y, -z+1/2'
3 '-x, -y, -z'
4 'x, -y, z+1/2'
5 'x+1/2, y+1/2, z'
6 '-x+1/2, y+1/2, -z+1/2'
7 '-x+1/2, -y+1/2, -z'
8 'x+1/2, -y+1/2, z+1/2'

loop_
_atom_site_label
_atom_site_type_symbol
_atom_site_thermal_displace_type
_atom_site_fract_x
_atom_site_fract_y
_atom_site_fract_z
_atom_site_occupancy
_atom_site_U_iso_or_equiv
Mn1 Mn Uiso 0.25000 0.25000 0.50000 1.000 0.066(9)
Cl1 Cl Uiso 0.4024(13) 0.472(3) 0.1306(11) 1.000 0.142(9)
Cl2 Cl Uiso -0.2006(15) 0.346(2) 0.3418(11) 1.000 0.142(9)
N1 N Uiso 0.132(3) -0.337(7) 0.421(2) 1.000 0.090(15)
N2 N Uiso 0.241(4) 0.041(6) 0.477(3) 1.000 0.090(15)
N3 N Uiso 0.201(4) 0.302(5) 0.422(3) 1.000 0.038(6)
N4 N Uiso 0.163(3) 0.232(5) 0.539(3) 1.000 0.038(6)
C1 C Uiso 0.172(4) -0.275(7) 0.446(4) 1.000 0.090(15)
C2 C Uiso 0.229(6) -0.217(8) 0.483(4) 1.000 0.090(15)
C3 C Uiso 0.231(6) -0.070(7) 0.476(4) 1.000 0.090(15)
C4 C Uiso 0.232(5) 0.332(7) 0.368(4) 1.000 0.038(6)
C5 C Uiso 0.178(6) 0.364(8) 0.321(3) 1.000 0.038(6)
C6 C Uiso 0.113(4) 0.354(9) 0.348(4) 1.000 0.038(6)
C7 C Uiso 0.128(5) 0.315(7) 0.410(4) 1.000 0.038(6)
C8 C Uiso 0.083(5) 0.294(7) 0.454(4) 1.000 0.038(6)
C9 C Uiso 0.095(5) 0.249(9) 0.513(4) 1.000 0.038(6)
C10 C Uiso 0.042(4) 0.227(9) 0.558(4) 1.000 0.038(6)
C11 C Uiso 0.079(4) 0.196(8) 0.612(4) 1.000 0.038(6)
C12 C Uiso 0.346(5) 0.300(7) 0.401(4) 1.000 0.038(6)
C13 C Uiso 0.292(5) 0.327(7) 0.361(4) 1.000 0.038(6)
C14 C Uiso 0.319(4) 0.366(10) 0.307(4) 1.000 0.038(6)
C15 C Uiso 0.346(4) 0.266(7) 0.275(4) 1.000 0.038(6)
C16 C Uiso 0.373(4) 0.294(9) 0.221(4) 1.000 0.038(6)
C17 C Uiso 0.373(4) 0.422(9) 0.201(3) 1.000 0.038(6)
C18 C Uiso 0.346(5) 0.522(8) 0.233(4) 1.000 0.038(6)
C19 C Uiso 0.319(4) 0.494(9) 0.287(4) 1.000 0.038(6)
C20 C Uiso 0.009(4) 0.304(9) 0.432(4) 1.000 0.038(6)
C21 C Uiso -0.015(5) 0.424(7) 0.412(4) 1.000 0.038(6)
C22 C Uiso -0.082(6) 0.438(7) 0.392(4) 1.000 0.038(6)
C23 C Uiso -0.126(3) 0.331(9) 0.390(3) 1.000 0.038(6)
C24 C Uiso -0.102(5) 0.210(7) 0.410(4) 1.000 0.038(6)
C25 C Uiso -0.035(5) 0.196(7) 0.431(3) 1.000 0.038(6)
H1 H Uiso 0.19(3) 0.39(6) 0.28(2) 1.000 0.038(6)
H2 H Uiso 0.06(3) 0.37(5) 0.33(2) 1.000 0.038(6)
H3 H Uiso -0.01(3) 0.23(6) 0.55(3) 1.000 0.038(6)
H4 H Uiso 0.06(3) 0.18(5) 0.65(2) 1.000 0.038(6)
H5 H Uiso 0.35(3) 0.17(5) 0.29(3) 1.000 0.038(6)
H6 H Uiso 0.39(3) 0.22(5) 0.20(2) 1.000 0.038(6)
H7 H Uiso 0.35(3) 0.62(5) 0.22(2) 1.000 0.038(6)
H8 H Uiso 0.30(3) 0.57(4) 0.31(2) 1.000 0.038(6)
H9 H Uiso 0.02(3) 0.51(6) 0.41(2) 1.000 0.038(6)
H10 H Uiso -0.10(3) 0.53(5) 0.38(3) 1.000 0.038(6)
H11 H Uiso -0.14(3) 0.13(5) 0.41(2) 1.000 0.038(6)
H12 H Uiso -0.02(3) 0.10(4) 0.45(2) 1.000 0.038(6)

loop_
_audit_conform.dict_name
_audit_conform.dict_location
cif_core.dic ftp://ftp.iucr.org/pub/cif_core.dic
cif_pd.dic ftp://ftp.iucr.org/pub/cif_pd.dic

loop_
_geom_angle_atom_site_label_1
_geom_angle_atom_site_label_2
_geom_angle_atom_site_label_3
_geom_angle
_geom_angle_site_symmetry_1
_geom_angle_site_symmetry_3
_geom_angle_publ_flag
N2 Mn1 N3 91(2) . . yes
N2 Mn1 N4 88(3) . . yes
N2 Mn1 N2 180.00 . 7_556 yes
N2 Mn1 N3 90(2) . 7_556 yes
N2 Mn1 N4 92(3) . 7_556 yes
N3 Mn1 N4 92(3) . . yes
N2 Mn1 N3 89(2) 7_556 . yes
N3 Mn1 N3 180(3) . 7_556 yes
N3 Mn1 N4 88(3) . 7_556 yes
N2 Mn1 N4 92(2) 7_556 . yes
N3 Mn1 N4 88(3) 7_556 . yes
N4 Mn1 N4 180.00 . 7_556 yes
N2 Mn1 N3 90(2) 7_556 7_556 yes
N2 Mn1 N4 88(2) 7_556 7_556 yes
N3 Mn1 N4 92(3) 7_556 7_556 yes
Mn1 N2 C3 166(7) . . yes
Mn1 N3 C4 127(6) . . yes
Mn1 N3 C7 127(6) . . yes
C4 N3 C7 105(7) . . yes
Mn1 N4 C9 127(6) . . yes
Mn1 N4 C12 127(5) . 7_556 yes
C9 N4 C12 106(7) . 7_556 yes
N1 C1 C2 170(7) . . yes
C1 C2 C3 111(8) . . no
C1 C2 C2 125(8) . 7_546 no
C2 C2 C3 124(9) 7_546 . no
N2 C3 C2 169(7) . . yes
N3 C4 C5 111(8) . . yes
N3 C4 C13 124(9) . . yes
C5 C4 C13 125(9) . . no
C4 C5 C6 106(7) . . no
C5 C6 C7 107(7) . . no
N3 C7 C6 111(7) . . yes
N3 C7 C8 120(8) . . yes
C6 C7 C8 129(8) . . no
C7 C8 C9 131(9) . . no
C7 C8 C20 112(8) . . no
C9 C8 C20 117(8) . . no
N4 C9 C8 122(8) . . yes
N4 C9 C10 110(7) . . yes
C8 C9 C10 127(8) . . no
C9 C10 C11 107(7) . . no
C10 C11 C12 106(7) . 7_556 no
N4 C12 C13 124(8) 7_556 . yes
C11 C12 C13 125(8) 7_556 . no
N4 C12 C11 111(7) 7_556 7_556 yes
C4 C13 C12 130(10) . . no
C4 C13 C14 121(9) . . no
C12 C13 C14 109(8) . . no
C13 C14 C15 115(8) . . no
C13 C14 C19 124(8) . . no
C15 C14 C19 121(8) . . no
C14 C15 C16 119(8) . . no
C15 C16 C17 120(8) . . no
Cl1 C17 C16 125(6) . . yes
Cl1 C17 C18 114(7) . . yes
C16 C17 C18 121(7) . . no
C17 C18 C19 119(8) . . no
C14 C19 C18 120(8) . . no
C8 C20 C21 118(8) . . no
C8 C20 C25 122(8) . . no
C21 C20 C25 120(8) . . no
C20 C21 C22 121(8) . . no
C21 C22 C23 121(7) . . no
Cl2 C23 C22 116(7) . . yes
Cl2 C23 C24 122(6) . . yes
C22 C23 C24 119(7) . . no
C23 C24 C25 121(7) . . no
C20 C25 C24 120(7) . . no
C4 C5 H1 122.00 . . no
C6 C5 H1 131.00 . . no
C5 C6 H2 131.00 . . no
C7 C6 H2 122.00 . . no
C9 C10 H3 125.00 . . no
C11 C10 H3 128.00 . . no
C10 C11 H4 128.00 . . no
C12 C11 H4 126.00 7_556 . no
C14 C15 H5 123.00 . . no
C16 C15 H5 117.00 . . no
C15 C16 H6 116.00 . . no
C17 C16 H6 125.00 . . no
C17 C18 H7 121.00 . . no
C19 C18 H7 119.00 . . no
C14 C19 H8 123.00 . . no
C18 C19 H8 118.00 . . no
C20 C21 H9 121.00 . . no
C22 C21 H9 119.00 . . no
C21 C22 H10 119.00 . . no
C23 C22 H10 120.00 . . no
C23 C24 H11 116.00 . . no
C25 C24 H11 123.00 . . no
C20 C25 H12 123.00 . . no
C24 C25 H12 117.00 . . no

loop_
_geom_bond_atom_site_label_1
_geom_bond_atom_site_label_2
_geom_bond_distance
_geom_bond_site_symmetry_2
_geom_bond_publ_flag
Mn1 N2 2.19(6) . yes
Mn1 N3 2.05(7) . yes
Mn1 N4 1.96(6) . yes
Mn1 N2 2.20(6) 7_556 yes
Mn1 N3 2.05(7) 7_556 yes
Mn1 N4 1.96(6) 7_556 yes
Cl1 C17 1.81(8) . yes
Cl2 C23 1.79(7) . yes
N1 C1 1.14(10) . yes
N2 C3 1.14(9) . yes
N3 C4 1.43(12) . yes
N3 C7 1.44(12) . yes
N4 C9 1.44(11) . yes
N4 C12 1.43(11) 7_556 yes
C1 C2 1.49(13) . no
C2 C3 1.50(11) . no
C2 C2 1.29(14) 7_546 no
C4 C5 1.51(13) . no
C4 C13 1.19(14) . no
C5 C6 1.44(14) . no
C6 C7 1.49(13) . no
C7 C8 1.38(13) . no
C8 C9 1.43(13) . no
C8 C20 1.51(13) . no
C9 C10 1.51(13) . no
C10 C11 1.44(13) . no
C11 C12 1.50(12) 7_556 no
C12 C13 1.39(13) . no
C13 C14 1.42(13) . no
C14 C15 1.37(12) . no
C14 C19 1.38(14) . no
C15 C16 1.39(13) . no
C16 C17 1.38(13) . no
C17 C18 1.37(12) . no
C18 C19 1.39(13) . no
C20 C21 1.38(12) . no
C20 C25 1.39(12) . no
C21 C22 1.37(15) . no
C22 C23 1.38(12) . no
C23 C24 1.38(12) . no
C24 C25 1.38(13) . no
C5 H1 1.0(6) . no
C6 H2 1.1(5) . no
C10 H3 1.0(6) . no
C11 H4 1.0(4) . no
C15 H5 1.0(6) . no
C16 H6 1.0(5) . no
C18 H7 1.0(5) . no
C19 H8 1.0(5) . no
C21 H9 1.1(7) . no
C22 H10 1.0(5) . no
C24 H11 1.1(4) . no
C25 H12 1.1(5) . no

loop_
_geom_contact_atom_site_label_1
_geom_contact_atom_site_label_2
_geom_contact_distance
_geom_contact_site_symmetry_2
_geom_contact_publ_flag
Cl1 N1 3.41(7) 6_555 no
Cl1 C1 3.35(8) 6_555 no
Cl1 C3 3.51(11) 6_555 no
Cl1 C7 3.64(8) 6_555 no
Cl2 C16 3.63(8) 2_555 no
Cl2 C17 3.54(8) 2_555 no
Cl2 C2 3.62(10) 5_455 no
Cl2 C3 3.50(10) 5_455 no
Cl2 H1 2.8(5) 2_555 no
Cl2 H8 2.9(4) 5_445 no
N1 Cl1 3.41(7) 6_545 no
N2 N4 3.00(9) 7_556 no
N2 N3 3.02(8) . no
N2 N4 2.87(9) . no
N3 N2 3.02(8) . no
N3 N4 2.90(10) . no
N3 C12 2.88(12) . no
N3 N4 2.78(10) 7_556 no
N3 C9 3.04(12) . no
N4 C7 3.11(11) . no
N4 N3 2.90(10) . no
N4 N2 2.87(9) . no
N1 H3 2.7(6) 3_556 no
N1 H6 2.8(5) 6_545 no
N1 H9 2.7(5) 1_545 no
C1 Cl1 3.35(8) 6_545 no
C2 C24 3.55(14) 3_556 no
C2 Cl2 3.62(10) 5_545 no
C3 Cl2 3.50(10) 5_545 no
C3 Cl1 3.51(11) 6_545 no
C5 C19 3.17(14) . no
C6 C21 3.03(13) . no
C7 Cl1 3.64(8) 6_545 no
C10 C25 3.22(12) . no
C11 C15 2.94(13) 7_556 no
C15 C11 2.94(13) 7_556 no
C16 Cl2 3.63(9) 2_555 no
C17 Cl2 3.54(8) 2_555 no
C19 C5 3.17(14) . no
C19 C11 3.55(12) 7_556 no
C21 C6 3.03(13) . no
C24 C2 3.55(14) 3_556 no
C25 C10 3.22(12) . no
C4 H8 3.1(5) . no
C5 H7 2.7(5) 6_545 no
C6 H7 2.9(5) 6_545 no
C6 H9 2.8(6) . no
C7 H9 2.9(6) . no
C9 H12 3.0(5) . no
C10 H9 3.0(6) 3_566 no
C10 H12 3.0(4) . no
C10 H10 3.0(6) 3_566 no
C11 H10 2.8(5) 3_566 no
C11 H5 2.9(7) 7_556 no
C12 H10 3.0(5) 5_545 no
C12 H5 2.9(6) . no
C14 H1 2.6(6) . no
C19 H1 2.7(6) . no
C20 H2 2.7(5) . no
C20 H3 2.8(7) . no
C21 H2 2.5(5) . no
C25 H3 2.8(7) . no
H1 C14 2.6(6) . no
H1 C19 2.7(6) . no
H1 Cl2 2.8(5) 2_555 no
H2 C20 2.7(5) . no
H2 C21 2.5(5) . no
H2 H9 2.5(7) . no
H3 C20 2.8(7) . no
H3 C25 2.8(7) . no
H3 N1 2.7(6) 3_556 no
H4 C15 2.5(5) 7_556 no
H5 C12 2.9(6) . no
H5 C11 2.9(6) 7_556 no
H6 N1 2.8(5) 6_555 no
H7 C5 2.7(5) 6_555 no
H7 C6 2.9(5) 6_555 no
H8 C4 3.1(5) . no
H8 Cl2 2.9(4) 5_555 no
H8 H11 2.6(7) 5_555 no
H9 N1 2.7(5) 1_565 no
H9 C6 2.8(6) . no
H9 C7 2.9(6) . no
H9 H2 2.5(7) . no
H9 C10 3.0(6) 3_566 no
H10 C10 3.0(5) 3_566 no
H10 C11 2.8(5) 3_566 no
H10 C12 3.0(5) 5_455 no
H11 H8 2.6(7) 5_445 no
H12 C9 3.0(5) . no
H12 C10 3.0(4) . no

loop_
_geom_torsion_atom_site_label_1
_geom_torsion_atom_site_label_2
_geom_torsion_atom_site_label_3
_geom_torsion_atom_site_label_4
_geom_torsion
_geom_torsion_site_symmetry_1
_geom_torsion_site_symmetry_3
_geom_torsion_site_symmetry_4
_geom_torsion_publ_flag
N2 Mn1 N3 C4 -92(6) . . . no
N2 Mn1 N3 C7 88(6) . . . no
N4 Mn1 N3 C4 -179(5) . . . no
N4 Mn1 N3 C7 0(5) . . . no
N2 Mn1 N3 C4 88(6) 7_556 . . no
N2 Mn1 N3 C7 -92(6) 7_556 . . no
N4 Mn1 N3 C4 1(5) 7_556 . . no
N4 Mn1 N3 C7 -180(5) 7_556 . . no
N2 Mn1 N4 C9 -89(6) . . . no
N2 Mn1 N4 C12 92(6) . . 7_556 no
N3 Mn1 N4 C9 2(6) . . . no
N3 Mn1 N4 C12 -178(5) . . 7_556 no
N2 Mn1 N4 C9 91(6) 7_556 . . no
N3 Mn1 N4 C9 -178(6) 7_556 . . no
N2 Mn1 N4 C12 88(6) . 7_556 . no
N3 Mn1 N4 C12 -2(5) . 7_556 . no
Mn1 N3 C4 C5 179(5) . . . no
Mn1 N3 C4 C13 2(11) . . . no
C7 N3 C4 C5 0(7) . . . no
C7 N3 C4 C13 -178(8) . . . no
Mn1 N3 C7 C6 -180(5) . . . no
Mn1 N3 C7 C8 1(9) . . . no
C4 N3 C7 C6 0(8) . . . no
C4 N3 C7 C8 -179(6) . . . no
Mn1 N4 C9 C8 -6(11) . . . no
Mn1 N4 C9 C10 -180(5) . . . no
C12 N4 C9 C8 174(7) 7_556 . . no
C12 N4 C9 C10 0(8) 7_556 . . no
Mn1 N4 C12 C11 180(5) . 7_556 . no
C9 N4 C12 C11 0(8) . 7_556 . no
C9 N4 C12 C13 179(7) . 7_556 7_556 no
C1 C2 C2 C1 -180(9) . 7_546 7_546 no
C1 C2 C2 C3 1(17) . 7_546 7_546 no
C3 C2 C2 C1 -1(17) . 7_546 7_546 no
C3 C2 C2 C3 -180(10) . 7_546 7_546 no
N3 C4 C5 C6 1(8) . . . no
C13 C4 C5 C6 178(8) . . . no
N3 C4 C13 C12 -4(13) . . . no
N3 C4 C13 C14 -176(7) . . . no
C5 C4 C13 C12 179(7) . . . no
C5 C4 C13 C14 7(13) . . . no
C4 C5 C6 C7 -1(9) . . . no
C5 C6 C7 N3 1(9) . . . no
C5 C6 C7 C8 179(8) . . . no
N3 C7 C8 C9 -6(12) . . . no
N3 C7 C8 C20 -177(6) . . . no
C6 C7 C8 C9 176(8) . . . no
C6 C7 C8 C20 5(11) . . . no
C7 C8 C9 N4 8(14) . . . no
C7 C8 C9 C10 -179(8) . . . no
C20 C8 C9 N4 179(7) . . . no
C20 C8 C9 C10 -8(13) . . . no
C7 C8 C20 C21 -65(10) . . . no
C7 C8 C20 C25 114(9) . . . no
C9 C8 C20 C21 122(9) . . . no
C9 C8 C20 C25 -58(11) . . . no
N4 C9 C10 C11 0(10) . . . no
C8 C9 C10 C11 -174(8) . . . no
C9 C10 C11 C12 0(9) . . 7_556 no
C10 C11 C12 N4 0(9) . 7_556 . no
C10 C11 C12 C13 -179(7) . 7_556 7_556 no
N4 C12 C13 C4 2(13) 7_556 . . no
N4 C12 C13 C14 175(7) 7_556 . . no
C11 C12 C13 C4 -176(8) 7_556 . . no
C11 C12 C13 C14 -3(11) 7_556 . . no
C4 C13 C14 C15 -112(9) . . . no
C4 C13 C14 C19 68(12) . . . no
C12 C13 C14 C15 74(9) . . . no
C12 C13 C14 C19 -106(9) . . . no
C13 C14 C15 C16 179(8) . . . no
C19 C14 C15 C16 -1(12) . . . no
C13 C14 C19 C18 -179(9) . . . no
C15 C14 C19 C18 1(13) . . . no
C14 C15 C16 C17 1(12) . . . no
C15 C16 C17 Cl1 -177(6) . . . no
C15 C16 C17 C18 -1(12) . . . no
Cl1 C17 C18 C19 177(7) . . . no
C16 C17 C18 C19 1(13) . . . no
C17 C18 C19 C14 -1(13) . . . no
C8 C20 C21 C22 -180(8) . . . no
C25 C20 C21 C22 1(13) . . . no
C8 C20 C25 C24 -179(8) . . . no
C21 C20 C25 C24 0(12) . . . no
C20 C21 C22 C23 -2(14) . . . no
C21 C22 C23 Cl2 -160(7) . . . no
C21 C22 C23 C24 2(13) . . . no
Cl2 C23 C24 C25 160(6) . . . no
C22 C23 C24 C25 -1(12) . . . no
C23 C24 C25 C20 0(12) . . . no
